data_4072731
loop_
_publ_author_name
'\'Alvarez, Eleuterio'
'Paneque, Margarita'
'Petronilho, Ana G.'
'Poveda, Manuel L.'
'Santos, Laura L.'
'Carmona, Ernesto'
'Mereiter, Kurt'

_publ_section_title
;
 Activation of Aliphatic Ethers by TpMe2Ir Compounds:&#x00A0; Multiple
 C&#x2212;H Bond Activation and C&#x2212;C Bond Formation
;
_journal_issue 5
_journal_name_full Organometallics
_journal_page_first 1231
_journal_paper_doi 10.1021/om0609822
_journal_volume 26
_journal_year 2007
_chemical_formula_moiety 'C20 H34 B Ir N6 O'
_chemical_formula_sum 'C20 H34 B Ir N6 O'
_chemical_formula_weight 577.54
_chemical_name_common 'compound 4b'
_chemical_name_systematic
; 
 ? 
;
_space_group_IT_number 2
_symmetry_cell_setting triclinic
_symmetry_space_group_name_Hall '-P 1'
_symmetry_space_group_name_H-M 'P -1'
_atom_sites_solution_hydrogens geom
_atom_sites_solution_primary direct
_atom_sites_solution_secondary difmap
_audit_creation_method SHELXL-97
_cell_angle_alpha 90.327(1)
_cell_angle_beta 96.757(1)
_cell_angle_gamma 108.336(1)
_cell_formula_units_Z 2
_cell_length_a 7.8568(5)
_cell_length_b 10.6536(6)
_cell_length_c 14.7322(9)
_cell_measurement_reflns_used 6036
_cell_measurement_temperature 173(2)
_cell_measurement_theta_max 30.04
_cell_measurement_theta_min 2.40
_cell_volume 1161.20(12)
_computing_cell_refinement 'Bruker SAINT'
_computing_data_collection 'Bruker SMART'
_computing_data_reduction 'Bruker SAINT, SADABS, XPREP'
_computing_molecular_graphics 'Bruker SHELXTL'
_computing_publication_material 'Bruker SHELXTL'
_computing_structure_refinement 'SHELXL-97 (Sheldrick, 1997)'
_computing_structure_solution 'SHELXS-97 (Sheldrick, 1997)'
_diffrn_ambient_temperature 173(2)
_diffrn_measured_fraction_theta_full 0.990
_diffrn_measured_fraction_theta_max 0.990
_diffrn_measurement_device_type 'Bruker Smart APEX CCD 3-axis system'
_diffrn_measurement_method '\w rotations with narrow scan frames'
_diffrn_radiation_monochromator graphite
_diffrn_radiation_source 'fine-focus sealed tube'
_diffrn_radiation_type MoK\a
_diffrn_radiation_wavelength 0.71073
_diffrn_reflns_av_R_equivalents 0.0193
_diffrn_reflns_av_sigmaI/netI 0.0238
_diffrn_reflns_limit_h_max 11
_diffrn_reflns_limit_h_min -11
_diffrn_reflns_limit_k_max 14
_diffrn_reflns_limit_k_min -14
_diffrn_reflns_limit_l_max 20
_diffrn_reflns_limit_l_min -20
_diffrn_reflns_number 17339
_diffrn_reflns_theta_full 30.00
_diffrn_reflns_theta_max 30.00
_diffrn_reflns_theta_min 2.40
_diffrn_standards_decay_% 0
_exptl_absorpt_coefficient_mu 5.771
_exptl_absorpt_correction_T_max 0.60
_exptl_absorpt_correction_T_min 0.26
_exptl_absorpt_correction_type multi-scan
_exptl_absorpt_process_details 'program SADABS'
_exptl_crystal_colour yellow
_exptl_crystal_density_diffrn 1.652
_exptl_crystal_density_method 'not measured'
_exptl_crystal_description prism
_exptl_crystal_F_000 572
_exptl_crystal_size_max 0.37
_exptl_crystal_size_mid 0.13
_exptl_crystal_size_min 0.09
_refine_diff_density_max 1.862
_refine_diff_density_min -1.284
_refine_diff_density_rms 0.093
_refine_ls_extinction_method none
_refine_ls_goodness_of_fit_ref 1.051
_refine_ls_hydrogen_treatment mixed
_refine_ls_matrix_type full
_refine_ls_number_parameters 276
_refine_ls_number_reflns 6696
_refine_ls_number_restraints 1
_refine_ls_restrained_S_all 1.051
_refine_ls_R_factor_all 0.0216
_refine_ls_R_factor_gt 0.0193
_refine_ls_shift/su_max 0.003
_refine_ls_shift/su_mean 0.000
_refine_ls_structure_factor_coef Fsqd
_refine_ls_weighting_details 'calc w=1/[\s^2^(Fo^2^)+(0.0246P)^2^+0.5247P] where P=(Fo^2^+2Fc^2^)/3'
_refine_ls_weighting_scheme calc
_refine_ls_wR_factor_gt 0.0463
_refine_ls_wR_factor_ref 0.0472
_reflns_number_gt 6299
_reflns_number_total 6696
_reflns_threshold_expression >2sigma(I)
_cod_data_source_file om0609822si20061024_121957.cif
_cod_data_source_block 4b-914
_cod_depositor_comments
;
The following automatic conversions were performed:

'_symmetry_cell_setting' value 'Triclinic' changed to 'triclinic'
according to /home/saulius/struct/CIF-dictionaries/cif_core.dic
dictionary named 'cif_core.dic' version 2.4.1 from 2010-06-29.

Automatic conversion script
Id: cif_fix_values 1715 2011-07-08 13:25:40Z adriana 
;
_cod_original_sg_symbol_H-M P-1
_cod_database_code 4072731

loop_
_symmetry_equiv_pos_as_xyz
'x, y, z'
'-x, -y, -z'

loop_
_atom_site_label
_atom_site_type_symbol
_atom_site_fract_x
_atom_site_fract_y
_atom_site_fract_z
_atom_site_U_iso_or_equiv
_atom_site_adp_type
_atom_site_occupancy
_atom_site_symmetry_multiplicity
_atom_site_calc_flag
_atom_site_refinement_flags
Ir Ir 0.603643(11) 0.496098(8) 0.310919(5) 0.02071(3) Uani 1 1 d D
H1 H 0.545(4) 0.480(3) 0.4041(15) 0.029(7) Uiso 1 1 d D
H2 H 0.783(3) 0.540(3) 0.3685(19) 0.035(8) Uiso 1 1 d D
O O 0.6309(3) 0.76702(17) 0.37207(11) 0.0299(4) Uani 1 1 d .
N1 N 0.6203(3) 0.29945(19) 0.30638(13) 0.0235(4) Uani 1 1 d .
N2 N 0.5556(3) 0.22174(18) 0.22696(13) 0.0240(4) Uani 1 1 d .
N3 N 0.6939(3) 0.50462(18) 0.17730(13) 0.0234(4) Uani 1 1 d .
N4 N 0.6091(3) 0.40167(18) 0.11451(12) 0.0231(4) Uani 1 1 d .
N5 N 0.3350(3) 0.40680(19) 0.24068(13) 0.0239(4) Uani 1 1 d .
N6 N 0.3052(3) 0.31233(19) 0.17239(13) 0.0242(4) Uani 1 1 d .
B B 0.4676(4) 0.2769(2) 0.14383(17) 0.0246(5) Uani 1 1 d .
H0B H 0.4258 0.2087 0.0921 0.030 Uiso 1 1 calc R
C1 C 0.6829(3) 0.2264(2) 0.36709(16) 0.0282(5) Uani 1 1 d .
C2 C 0.6577(4) 0.1021(3) 0.32727(19) 0.0348(5) Uani 1 1 d .
H2A H 0.6902 0.0315 0.3553 0.042 Uiso 1 1 calc R
C3 C 0.5762(4) 0.1018(2) 0.23935(18) 0.0311(5) Uani 1 1 d .
C4 C 0.7651(4) 0.2795(3) 0.46178(18) 0.0364(6) Uani 1 1 d .
H4A H 0.6881 0.3232 0.4879 0.055 Uiso 1 1 calc R
H4B H 0.8853 0.3436 0.4597 0.055 Uiso 1 1 calc R
H4C H 0.7757 0.2066 0.4999 0.055 Uiso 1 1 calc R
C5 C 0.5161(5) -0.0067(3) 0.1664(2) 0.0461(7) Uani 1 1 d .
H5A H 0.5518 -0.0826 0.1882 0.069 Uiso 1 1 calc R
H5B H 0.5727 0.0251 0.1115 0.069 Uiso 1 1 calc R
H5C H 0.3843 -0.0336 0.1517 0.069 Uiso 1 1 calc R
C6 C 0.8207(3) 0.5927(2) 0.13686(16) 0.0277(5) Uani 1 1 d .
C7 C 0.8190(4) 0.5471(2) 0.04783(16) 0.0300(5) Uani 1 1 d .
H7A H 0.8956 0.5902 0.0044 0.036 Uiso 1 1 calc R
C8 C 0.6838(3) 0.4267(2) 0.03536(15) 0.0262(4) Uani 1 1 d .
C9 C 0.9392(4) 0.7190(3) 0.1853(2) 0.0407(6) Uani 1 1 d .
H9A H 0.9528 0.7066 0.2514 0.061 Uiso 1 1 calc R
H9B H 0.8843 0.7889 0.1727 0.061 Uiso 1 1 calc R
H9C H 1.0582 0.7442 0.1637 0.061 Uiso 1 1 calc R
C10 C 0.6220(4) 0.3359(3) -0.04754(17) 0.0377(6) Uani 1 1 d .
H10A H 0.4945 0.3244 -0.0680 0.057 Uiso 1 1 calc R
H10B H 0.6360 0.2498 -0.0329 0.057 Uiso 1 1 calc R
H10C H 0.6947 0.3737 -0.0963 0.057 Uiso 1 1 calc R
C11 C 0.1739(3) 0.4139(3) 0.25570(18) 0.0302(5) Uani 1 1 d .
C12 C 0.0391(3) 0.3241(3) 0.19657(19) 0.0357(6) Uani 1 1 d .
H12A H -0.0872 0.3098 0.1923 0.043 Uiso 1 1 calc R
C13 C 0.1250(3) 0.2599(3) 0.14542(17) 0.0309(5) Uani 1 1 d .
C14 C 0.1565(4) 0.5045(3) 0.3297(2) 0.0445(7) Uani 1 1 d .
H14A H 0.2052 0.4806 0.3890 0.067 Uiso 1 1 calc R
H14B H 0.0287 0.4960 0.3302 0.067 Uiso 1 1 calc R
H14C H 0.2241 0.5961 0.3181 0.067 Uiso 1 1 calc R
C15 C 0.0471(4) 0.1500(3) 0.0742(2) 0.0427(7) Uani 1 1 d .
H15A H 0.1035 0.1750 0.0182 0.064 Uiso 1 1 calc R
H15B H -0.0835 0.1331 0.0609 0.064 Uiso 1 1 calc R
H15C H 0.0704 0.0698 0.0966 0.064 Uiso 1 1 calc R
C16 C 0.5885(3) 0.6668(2) 0.31087(16) 0.0277(5) Uani 1 1 d .
H16A H 0.5383 0.6871 0.2531 0.033 Uiso 1 1 calc R
C17 C 0.7070(4) 0.7505(2) 0.46386(16) 0.0290(5) Uani 1 1 d .
H17A H 0.8194 0.7278 0.4622 0.035 Uiso 1 1 calc R
H17B H 0.6201 0.6783 0.4927 0.035 Uiso 1 1 calc R
C18 C 0.7470(3) 0.8804(2) 0.51814(15) 0.0267(4) Uani 1 1 d .
H18A H 0.6342 0.9031 0.5184 0.032 Uiso 1 1 calc R
H18B H 0.8337 0.9520 0.4887 0.032 Uiso 1 1 calc R
C19 C 0.8259(4) 0.8697(3) 0.61591(17) 0.0345(5) Uani 1 1 d .
H19A H 0.7363 0.8007 0.6457 0.041 Uiso 1 1 calc R
H19B H 0.9345 0.8416 0.6150 0.041 Uiso 1 1 calc R
C20 C 0.8773(5) 0.9991(3) 0.6717(2) 0.0481(8) Uani 1 1 d .
H20A H 0.9231 0.9863 0.7346 0.072 Uiso 1 1 calc R
H20B H 0.7707 1.0281 0.6720 0.072 Uiso 1 1 calc R
H20C H 0.9713 1.0665 0.6446 0.072 Uiso 1 1 calc R

loop_
_atom_site_aniso_label
_atom_site_aniso_U_11
_atom_site_aniso_U_22
_atom_site_aniso_U_33
_atom_site_aniso_U_23
_atom_site_aniso_U_13
_atom_site_aniso_U_12
Ir 0.02076(5) 0.02061(4) 0.02074(4) 0.00094(3) 0.00256(3) 0.00656(3)
O 0.0412(10) 0.0240(8) 0.0253(8) -0.0001(6) -0.0013(7) 0.0133(7)
N1 0.0226(9) 0.0244(9) 0.0237(9) 0.0004(7) 0.0011(7) 0.0084(7)
N2 0.0266(10) 0.0193(8) 0.0256(9) 0.0010(7) 0.0024(7) 0.0069(7)
N3 0.0241(9) 0.0209(8) 0.0235(9) -0.0006(7) 0.0039(7) 0.0045(7)
N4 0.0244(9) 0.0229(9) 0.0216(8) 0.0001(7) 0.0029(7) 0.0067(7)
N5 0.0216(9) 0.0258(9) 0.0249(9) 0.0030(7) 0.0031(7) 0.0081(7)
N6 0.0209(9) 0.0229(9) 0.0257(9) 0.0030(7) -0.0003(7) 0.0037(7)
B 0.0247(12) 0.0219(11) 0.0247(11) 0.0000(9) 0.0015(9) 0.0045(9)
C1 0.0266(12) 0.0300(11) 0.0289(11) 0.0072(9) 0.0019(9) 0.0108(9)
C2 0.0387(14) 0.0279(12) 0.0399(13) 0.0086(10) 0.0022(11) 0.0144(11)
C3 0.0339(13) 0.0209(10) 0.0391(13) 0.0028(9) 0.0044(10) 0.0099(9)
C4 0.0384(14) 0.0406(14) 0.0304(12) 0.0053(10) -0.0038(10) 0.0155(12)
C5 0.066(2) 0.0248(12) 0.0480(16) -0.0020(11) 0.0019(15) 0.0169(13)
C6 0.0278(12) 0.0246(10) 0.0292(11) 0.0034(8) 0.0063(9) 0.0051(9)
C7 0.0334(13) 0.0310(12) 0.0267(11) 0.0080(9) 0.0113(9) 0.0091(10)
C8 0.0304(12) 0.0287(11) 0.0218(10) 0.0023(8) 0.0046(8) 0.0123(9)
C9 0.0425(16) 0.0293(12) 0.0396(14) 0.0002(10) 0.0103(12) -0.0054(11)
C10 0.0476(16) 0.0404(14) 0.0251(11) -0.0043(10) 0.0041(11) 0.0143(12)
C11 0.0233(11) 0.0339(12) 0.0353(12) 0.0091(10) 0.0057(9) 0.0110(9)
C12 0.0200(11) 0.0438(14) 0.0414(14) 0.0112(11) 0.0004(10) 0.0084(10)
C13 0.0230(11) 0.0317(12) 0.0321(12) 0.0081(9) -0.0019(9) 0.0022(9)
C14 0.0350(14) 0.0527(18) 0.0536(17) 0.0007(14) 0.0138(13) 0.0223(13)
C15 0.0338(14) 0.0381(14) 0.0427(15) 0.0013(11) -0.0091(12) -0.0026(11)
C16 0.0335(12) 0.0262(11) 0.0229(10) 0.0016(8) -0.0011(9) 0.0105(9)
C17 0.0364(13) 0.0261(11) 0.0231(10) -0.0004(8) -0.0020(9) 0.0100(10)
C18 0.0309(12) 0.0232(10) 0.0242(10) 0.0008(8) 0.0035(9) 0.0062(9)
C19 0.0392(14) 0.0300(12) 0.0267(11) 0.0017(9) 0.0019(10) 0.0010(10)
C20 0.060(2) 0.0404(16) 0.0306(13) -0.0067(11) 0.0067(13) -0.0031(14)

loop_
_atom_type_symbol
_atom_type_description
_atom_type_scat_dispersion_real
_atom_type_scat_dispersion_imag
_atom_type_scat_source
C C 0.0033 0.0016 'International Tables Vol C Tables 4.2.6.8 and 6.1.1.4'
H H 0.0000 0.0000 'International Tables Vol C Tables 4.2.6.8 and 6.1.1.4'
B B 0.0013 0.0007 'International Tables Vol C Tables 4.2.6.8 and 6.1.1.4'
N N 0.0061 0.0033 'International Tables Vol C Tables 4.2.6.8 and 6.1.1.4'
O O 0.0106 0.0060 'International Tables Vol C Tables 4.2.6.8 and 6.1.1.4'
Ir Ir -1.4442 7.9887 'International Tables Vol C Tables 4.2.6.8 and 6.1.1.4'

loop_
_geom_angle_atom_site_label_1
_geom_angle_atom_site_label_2
_geom_angle_atom_site_label_3
_geom_angle
C16 Ir N1 178.20(8)
C16 Ir N5 94.44(9)
N1 Ir N5 84.77(7)
C16 Ir N3 94.67(9)
N1 Ir N3 83.67(7)
N5 Ir N3 86.14(7)
C16 Ir H1 89.8(11)
N1 Ir H1 91.9(11)
N5 Ir H1 94.3(11)
N3 Ir H1 175.4(11)
C16 Ir H2 92.3(12)
N1 Ir H2 88.7(12)
N5 Ir H2 171.1(12)
N3 Ir H2 99.0(12)
H1 Ir H2 80.0(16)
C16 O C17 118.80(18)
C1 N1 N2 106.65(18)
C1 N1 Ir 134.02(16)
N2 N1 Ir 119.34(14)
C3 N2 N1 109.68(19)
C3 N2 B 130.9(2)
N1 N2 B 119.32(17)
C6 N3 N4 107.09(18)
C6 N3 Ir 134.28(16)
N4 N3 Ir 118.63(14)
C8 N4 N3 109.42(18)
C8 N4 B 130.65(19)
N3 N4 B 119.59(17)
C11 N5 N6 107.2(2)
C11 N5 Ir 132.54(17)
N6 N5 Ir 119.87(14)
C13 N6 N5 109.6(2)
C13 N6 B 131.4(2)
N5 N6 B 118.84(18)
N6 B N4 110.12(18)
N6 B N2 108.57(19)
N4 B N2 108.62(19)
N6 B H0B 109.8
N4 B H0B 109.8
N2 B H0B 109.8
N1 C1 C2 109.6(2)
N1 C1 C4 121.6(2)
C2 C1 C4 128.8(2)
C3 C2 C1 106.4(2)
C3 C2 H2A 126.8
C1 C2 H2A 126.8
N2 C3 C2 107.7(2)
N2 C3 C5 122.9(2)
C2 C3 C5 129.4(2)
C1 C4 H4A 109.5
C1 C4 H4B 109.5
H4A C4 H4B 109.5
C1 C4 H4C 109.5
H4A C4 H4C 109.5
H4B C4 H4C 109.5
C3 C5 H5A 109.5
C3 C5 H5B 109.5
H5A C5 H5B 109.5
C3 C5 H5C 109.5
H5A C5 H5C 109.5
H5B C5 H5C 109.5
N3 C6 C7 109.6(2)
N3 C6 C9 121.7(2)
C7 C6 C9 128.6(2)
C8 C7 C6 106.2(2)
C8 C7 H7A 126.9
C6 C7 H7A 126.9
N4 C8 C7 107.6(2)
N4 C8 C10 123.5(2)
C7 C8 C10 128.9(2)
C6 C9 H9A 109.5
C6 C9 H9B 109.5
H9A C9 H9B 109.5
C6 C9 H9C 109.5
H9A C9 H9C 109.5
H9B C9 H9C 109.5
C8 C10 H10A 109.5
C8 C10 H10B 109.5
H10A C10 H10B 109.5
C8 C10 H10C 109.5
H10A C10 H10C 109.5
H10B C10 H10C 109.5
N5 C11 C12 109.5(2)
N5 C11 C14 121.3(2)
C12 C11 C14 129.2(2)
C13 C12 C11 106.4(2)
C13 C12 H12A 126.8
C11 C12 H12A 126.8
N6 C13 C12 107.3(2)
N6 C13 C15 122.8(2)
C12 C13 C15 129.8(2)
C11 C14 H14A 109.5
C11 C14 H14B 109.5
H14A C14 H14B 109.5
C11 C14 H14C 109.5
H14A C14 H14C 109.5
H14B C14 H14C 109.5
C13 C15 H15A 109.5
C13 C15 H15B 109.5
H15A C15 H15B 109.5
C13 C15 H15C 109.5
H15A C15 H15C 109.5
H15B C15 H15C 109.5
O C16 Ir 135.35(17)
O C16 H16A 112.3
Ir C16 H16A 112.3
O C17 C18 107.69(19)
O C17 H17A 110.2
C18 C17 H17A 110.2
O C17 H17B 110.2
C18 C17 H17B 110.2
H17A C17 H17B 108.5
C17 C18 C19 110.5(2)
C17 C18 H18A 109.5
C19 C18 H18A 109.5
C17 C18 H18B 109.5
C19 C18 H18B 109.5
H18A C18 H18B 108.1
C20 C19 C18 112.6(2)
C20 C19 H19A 109.1
C18 C19 H19A 109.1
C20 C19 H19B 109.1
C18 C19 H19B 109.1
H19A C19 H19B 107.8
C19 C20 H20A 109.5
C19 C20 H20B 109.5
H20A C20 H20B 109.5
C19 C20 H20C 109.5
H20A C20 H20C 109.5
H20B C20 H20C 109.5

loop_
_geom_bond_atom_site_label_1
_geom_bond_atom_site_label_2
_geom_bond_distance
Ir C16 1.859(2)
Ir N1 2.1410(19)
Ir N5 2.1545(19)
Ir N3 2.1625(19)
Ir H1 1.49(2)
Ir H2 1.49(2)
O C16 1.326(3)
O C17 1.447(3)
N1 C1 1.339(3)
N1 N2 1.377(3)
N2 C3 1.349(3)
N2 B 1.545(3)
N3 C6 1.337(3)
N3 N4 1.373(2)
N4 C8 1.357(3)
N4 B 1.543(3)
N5 C11 1.336(3)
N5 N6 1.366(3)
N6 C13 1.357(3)
N6 B 1.542(3)
B H0B 1.0000
C1 C2 1.391(4)
C1 C4 1.494(3)
C2 C3 1.375(4)
C2 H2A 0.9500
C3 C5 1.496(4)
C4 H4A 0.9800
C4 H4B 0.9800
C4 H4C 0.9800
C5 H5A 0.9800
C5 H5B 0.9800
C5 H5C 0.9800
C6 C7 1.393(3)
C6 C9 1.493(3)
C7 C8 1.379(4)
C7 H7A 0.9500
C8 C10 1.488(3)
C9 H9A 0.9800
C9 H9B 0.9800
C9 H9C 0.9800
C10 H10A 0.9800
C10 H10B 0.9800
C10 H10C 0.9800
C11 C12 1.390(4)
C11 C14 1.498(4)
C12 C13 1.376(4)
C12 H12A 0.9500
C13 C15 1.493(4)
C14 H14A 0.9800
C14 H14B 0.9800
C14 H14C 0.9800
C15 H15A 0.9800
C15 H15B 0.9800
C15 H15C 0.9800
C16 H16A 0.9500
C17 C18 1.519(3)
C17 H17A 0.9900
C17 H17B 0.9900
C18 C19 1.519(3)
C18 H18A 0.9900
C18 H18B 0.9900
C19 C20 1.516(4)
C19 H19A 0.9900
C19 H19B 0.9900
C20 H20A 0.9800
C20 H20B 0.9800
C20 H20C 0.9800

loop_
_geom_torsion_atom_site_label_1
_geom_torsion_atom_site_label_2
_geom_torsion_atom_site_label_3
_geom_torsion_atom_site_label_4
_geom_torsion
N5 Ir N1 C1 -136.3(2)
N3 Ir N1 C1 137.0(2)
N5 Ir N1 N2 43.35(16)
N3 Ir N1 N2 -43.34(16)
C1 N1 N2 C3 0.8(3)
Ir N1 N2 C3 -178.92(16)
C1 N1 N2 B 178.0(2)
Ir N1 N2 B -1.7(3)
C16 Ir N3 C6 47.7(2)
N1 Ir N3 C6 -133.0(2)
N5 Ir N3 C6 141.8(2)
C16 Ir N3 N4 -131.41(17)
N1 Ir N3 N4 47.89(16)
N5 Ir N3 N4 -37.26(16)
C6 N3 N4 C8 -0.1(2)
Ir N3 N4 C8 179.27(15)
C6 N3 N4 B 173.9(2)
Ir N3 N4 B -6.7(3)
C16 Ir N5 C11 -51.1(2)
N1 Ir N5 C11 130.5(2)
N3 Ir N5 C11 -145.5(2)
C16 Ir N5 N6 137.21(17)
N1 Ir N5 N6 -41.17(16)
N3 Ir N5 N6 42.82(16)
C11 N5 N6 C13 -0.5(2)
Ir N5 N6 C13 173.11(15)
C11 N5 N6 B -176.67(19)
Ir N5 N6 B -3.1(2)
C13 N6 B N4 127.6(2)
N5 N6 B N4 -57.2(3)
C13 N6 B N2 -113.6(3)
N5 N6 B N2 61.6(2)
C8 N4 B N6 -124.1(2)
N3 N4 B N6 63.4(3)
C8 N4 B N2 117.1(2)
N3 N4 B N2 -55.4(3)
C3 N2 B N6 117.6(3)
N1 N2 B N6 -58.9(3)
C3 N2 B N4 -122.7(3)
N1 N2 B N4 60.8(3)
N2 N1 C1 C2 -0.4(3)
Ir N1 C1 C2 179.28(18)
N2 N1 C1 C4 179.7(2)
Ir N1 C1 C4 -0.7(4)
N1 C1 C2 C3 -0.2(3)
C4 C1 C2 C3 179.8(3)
N1 N2 C3 C2 -0.9(3)
B N2 C3 C2 -177.7(2)
N1 N2 C3 C5 178.8(2)
B N2 C3 C5 2.1(4)
C1 C2 C3 N2 0.6(3)
C1 C2 C3 C5 -179.1(3)
N4 N3 C6 C7 -0.2(3)
Ir N3 C6 C7 -179.39(17)
N4 N3 C6 C9 179.4(2)
Ir N3 C6 C9 0.2(4)
N3 C6 C7 C8 0.4(3)
C9 C6 C7 C8 -179.2(3)
N3 N4 C8 C7 0.3(3)
B N4 C8 C7 -172.8(2)
N3 N4 C8 C10 -179.2(2)
B N4 C8 C10 7.7(4)
C6 C7 C8 N4 -0.4(3)
C6 C7 C8 C10 179.1(3)
N6 N5 C11 C12 -0.3(3)
Ir N5 C11 C12 -172.75(17)
N6 N5 C11 C14 177.4(2)
Ir N5 C11 C14 4.9(4)
N5 C11 C12 C13 0.9(3)
C14 C11 C12 C13 -176.5(3)
N5 N6 C13 C12 1.1(3)
B N6 C13 C12 176.6(2)
N5 N6 C13 C15 -177.5(2)
B N6 C13 C15 -2.0(4)
C11 C12 C13 N6 -1.2(3)
C11 C12 C13 C15 177.3(3)
C17 O C16 Ir -0.7(4)
N5 Ir C16 O 134.8(3)
N3 Ir C16 O -138.7(3)
C16 O C17 C18 178.5(2)
O C17 C18 C19 179.5(2)
C17 C18 C19 C20 177.1(2)
